data_4343761
loop_
_publ_author_name
'Cotton, F.A.'
'Hall, W.T.'

_publ_section_title
;
 Cesium octachlorodirhenate(III) hydrate. The correct structure and its
 significance with respect to the nature of metal-metal multiple bonding
;
_journal_name_full 'Inorganic Chemistry'
_journal_page_first 1867
_journal_page_last 1871
_journal_volume 16
_journal_year 1977
_chemical_formula_sum 'Cl8 Cs2 H2 O Re2'
_chemical_name_systematic 'Cs2 Re2 Cl8 (H2 O)'
_space_group_IT_number 14
_symmetry_space_group_name_Hall '-P 2ybc'
_symmetry_space_group_name_H-M 'P 1 21/c 1'
_cell_angle_alpha 90
_cell_angle_beta 95.13
_cell_angle_gamma 90
_cell_formula_units_Z 4
_cell_length_a 9.323
_cell_length_b 13.377
_cell_length_c 11.979
_cell_volume 1487.962
_citation_journal_id_ASTM INOCAJ
_cod_data_source_file Cotton_INOCAJ_1977_627.cif
_cod_data_source_block H2Cl8Cs2O1Re2
_cod_original_formula_sum 'H2 Cl8 Cs2 O1 Re2'
_cod_database_code 4343761

loop_
_symmetry_equiv_pos_as_xyz
x,y,z
-x,y+1/2,-z+1/2
-x,-y,-z
x,-y-1/2,z-1/2

loop_
_atom_site_label
_atom_site_type_symbol
_atom_site_fract_x
_atom_site_fract_y
_atom_site_fract_z
_atom_site_occupancy
_atom_site_U_iso_or_equiv
Cl5 Cl-1 0.4982 0.2012 0.566 1 0.0
Cl1 Cl-1 0.2775 -0.0799 0.0192 1 0.0
Cs2 Cs+1 0.1175 -0.3131 -0.0456 1 0.0
Cl7 Cl-1 0.0166 -0.1522 0.1619 1 0.0
Re2 Re+3 0.4356 0.06192 0.45604 1 0.0
Cl2 Cl-1 -0.0577 0.0757 0.211 1 0.0
Cl8 Cl-1 0.5887 0.1235 0.3295 1 0.0
Cl4 Cl-1 0.3159 -0.0246 0.3056 1 0.0
Cl3 Cl-1 0.2203 0.0564 0.5429 1 0.0
O1 O-2 0.272 0.194 0.338 1 0.0
Cl6 Cl-1 0.1978 0.1484 0.0706 1 0.0
Re1 Re+3 0.0736 -0.00119 0.07901 1 0.0
Cs1 Cs+1 0.3809 0.3961 0.324 1 0.0
